data_4323232
loop_
_publ_author_name
'Robert T. Jonas'
'T. D. P. Stack'

_publ_contact_author
;
T. D. P. Stack
Department of Chemistry
Stanford University
Stanford, CA 94305
;
_publ_contact_author_email ' STACK@LELAND.STANFORD.EDU '
_publ_contact_author_fax ' (650) 725-0259 '
_publ_contact_author_phone ' (650) 725-8736 '
_publ_section_title
;
 Synthesis and Characterization of a Family of Systematically Varied
 Tris(2-pyridyl)methoxymethane Ligands: Copper(I) and Copper(II) Complexes
;
_journal_name_full 'Inorganic Chemistry'
_journal_page_first 6615
_journal_page_last 6629
_journal_paper_doi 10.1021/ic9713487
_journal_volume 37
_journal_year 1998
_chemical_formula_sum 'C45 H48 Cu F6 N6 O15 S2'
_chemical_formula_weight 1154.56
_space_group_IT_number 14
_symmetry_cell_setting monoclinic
_symmetry_Int_Tables_number 14
_symmetry_space_group_name_Hall '-P 2yn'
_symmetry_space_group_name_H-M 'P 1 21/n 1'
_cell_angle_alpha 90.01(5)
_cell_angle_beta 96.02(4)
_cell_angle_gamma 90.12(5)
_cell_formula_units_Z 4
_cell_length_a 14.949(7)
_cell_length_b 20.54(1)
_cell_length_c 16.461(7)
_cell_measurement_reflns_used 0
_cell_measurement_temperature 273.2
_cell_measurement_theta_max 18.0
_cell_measurement_theta_min 10.3
_cell_volume 5027(4)
_computing_cell_refinement 'MSC/AFC Diffractometer Control'
_computing_data_collection 'MSC/AFC Diffractometer Control'
_computing_data_reduction teXsan
_computing_publication_material teXsan
_computing_structure_refinement teXsan
_computing_structure_solution
;
SAPI91 (Fan, 1991)
;
_diffrn_ambient_temperature 273.2
_diffrn_measurement_device unknown
_diffrn_orient_matrix_UB_11 0.02274
_diffrn_orient_matrix_UB_12 -0.01727
_diffrn_orient_matrix_UB_13 -0.05079
_diffrn_orient_matrix_UB_21 0.00685
_diffrn_orient_matrix_UB_22 0.04550
_diffrn_orient_matrix_UB_23 -0.02006
_diffrn_orient_matrix_UB_31 0.06294
_diffrn_orient_matrix_UB_32 0.00136
_diffrn_orient_matrix_UB_33 0.02735
_diffrn_radiation_detector 'scintillation counter'
_diffrn_radiation_monochromator graphite
_diffrn_radiation_source 'X-ray tube'
_diffrn_radiation_type 'Mo K\a'
_diffrn_radiation_wavelength 0.7109
_diffrn_reflns_av_R_equivalents 0.03769
_diffrn_reflns_limit_h_max -100
_diffrn_reflns_limit_h_min 100
_diffrn_reflns_limit_k_max -100
_diffrn_reflns_limit_k_min 100
_diffrn_reflns_limit_l_max -100
_diffrn_reflns_limit_l_min 100
_diffrn_reflns_number 9450
_diffrn_reflns_reduction_process 'Lp corrections applied'
_diffrn_reflns_theta_max 25.01
_diffrn_reflns_theta_min 0.00
_diffrn_standards_decay_% -17.01
_diffrn_standards_interval_count 200
_diffrn_standards_number 2
_exptl_absorpt_coefficient_mu 0.613
_exptl_absorpt_correction_type none
_exptl_crystal_colour green
_exptl_crystal_density_diffrn 1.525
_exptl_crystal_density_meas ?
_exptl_crystal_description cubic
_exptl_crystal_F_000 2380.00
_exptl_crystal_size_max 0.60
_exptl_crystal_size_mid 0.50
_exptl_crystal_size_min 0.40
_refine_diff_density_max 0.98
_refine_diff_density_min -0.89
_refine_ls_extinction_method none
_refine_ls_goodness_of_fit_ref 3.530
_refine_ls_hydrogen_treatment noref
_refine_ls_matrix_type full
_refine_ls_number_constraints 0
_refine_ls_number_parameters 676
_refine_ls_number_reflns 5963
_refine_ls_number_restraints 0
_refine_ls_R_factor_gt 0.0590
_refine_ls_shift/su_max 0.0850
_refine_ls_shift/su_mean 0.0000
_refine_ls_structure_factor_coef F
_refine_ls_weighting_details 'w = 1/[\s^2^(Fo) + 0.00002|Fo|^2^]'
_refine_ls_weighting_scheme sigma
_refine_ls_wR_factor_ref 0.0630
_reflns_number_gt 5963
_reflns_number_total 9146
_reflns_threshold_expression I>3.00\s(I)
_cod_data_source_file ic9713487_11.cif
_cod_data_source_block '_[(L3)2Cu](OTf)2(acetone)'
_cod_depositor_comments
;
The following automatic conversions were performed:

'_exptl_crystal_density_meas' value 'not measured' was changed to '?'
- the value is perceived as not measured.

Automatic conversion script
Id: cif_fix_values 3008 2015-01-20 13:52:24Z robertas 
;
_cod_original_sg_symbol_H-M 'P 21/n '
_cod_original_formula_sum 'C45 H48 Cu F6 N6 O15 S2 '
_cod_database_code 4323232

loop_
_symmetry_equiv_pos_as_xyz
'   +x,   +y,   +z'
1/2-x,1/2+y,1/2-z
'   -x,   -y,   -z'
1/2+x,1/2-y,1/2+z

loop_
_atom_site_label
_atom_site_fract_x
_atom_site_fract_y
_atom_site_fract_z
_atom_site_U_iso_or_equiv
_atom_site_occupancy
_atom_site_refinement_flags
_atom_site_adp_type
_atom_site_calc_flag
_atom_site_calc_attached_atom
Cu(1) 0.34693(4) 0.01098(3) 0.32944(4) 0.0210(2) 1.000 . Uani d ?
S(1) 0.5634(1) 0.26318(8) 0.0156(1) 0.0414(5) 1.000 . Uani d ?
S(2) 0.0850(1) 0.1320(1) 0.9071(2) 0.0797(8) 1.000 . Uani d ?
F(1) 0.4744(4) 0.1938(3) -0.0943(3) 0.135(2) 1.000 . Uani d ?
F(2) 0.5551(4) 0.1381(2) -0.0015(4) 0.139(2) 1.000 . Uani d ?
F(3) 0.4304(3) 0.1837(2) 0.0233(3) 0.113(2) 1.000 . Uani d ?
F(4) 0.2518(4) 0.1562(3) 0.9442(5) 0.171(3) 1.000 . Uani d ?
F(5) 0.1848(3) 0.2275(3) 0.8765(4) 0.137(2) 1.000 . Uani d ?
F(6) 0.2200(6) 0.1423(5) 0.8277(6) 0.251(5) 1.000 . Uani d ?
O(1) 0.5771(2) 0.0217(2) 0.1732(2) 0.037(1) 1.000 . Uani d ?
O(2) 0.1914(2) -0.0045(2) 0.1737(2) 0.038(1) 1.000 . Uani d ?
O(3) 0.3899(2) 0.1362(2) 0.4325(2) 0.031(1) 1.000 . Uani d ?
O(4) 0.4063(2) -0.1077(2) 0.4337(2) 0.036(1) 1.000 . Uani d ?
O(5) 0.3101(2) 0.0173(2) 0.4599(2) 0.0228(9) 1.000 . Uani d ?
O(6) 0.1518(2) -0.0984(2) 0.6897(2) 0.040(1) 1.000 . Uani d ?
O(7) 0.3024(2) -0.1209(2) 0.2385(2) 0.034(1) 1.000 . Uani d ?
O(8) 0.2804(2) 0.1328(2) 0.2260(2) 0.033(1) 1.000 . Uani d ?
O(9) 0.6406(2) 0.2612(2) -0.0288(2) 0.050(1) 1.000 . Uani d ?
O(10) 0.4984(3) 0.3151(2) -0.0095(3) 0.055(1) 1.000 . Uani d ?
O(11) 0.5807(3) 0.2555(2) 0.1022(2) 0.063(2) 1.000 . Uani d ?
O(12) 0.0298(4) 0.1458(3) 0.8337(5) 0.162(3) 1.000 . Uani d ?
O(13) 0.0996(4) 0.0665(3) 0.9202(5) 0.163(3) 1.000 . Uani d ?
O(14) 0.0646(6) 0.1642(5) 0.9730(5) 0.220(5) 1.000 . Uani d ?
O(15) 0.4176(4) 0.3008(2) 0.6659(3) 0.087(2) 1.000 . Uani d ?
N(1) 0.3404(3) 0.0066(2) 0.1862(2) 0.024(1) 1.000 . Uani d ?
N(2) 0.4412(3) 0.0839(2) 0.3272(2) 0.023(1) 1.000 . Uani d ?
N(3) 0.4520(3) -0.0516(2) 0.3296(2) 0.024(1) 1.000 . Uani d ?
N(4) 0.1753(3) -0.0447(2) 0.5707(3) 0.026(1) 1.000 . Uani d ?
N(5) 0.2520(3) -0.0637(2) 0.3400(2) 0.022(1) 1.000 . Uani d ?
N(6) 0.2394(3) 0.0745(2) 0.3305(2) 0.019(1) 1.000 . Uani d ?
C(1) 0.5006(3) 0.0185(3) 0.2179(3) 0.025(1) 1.000 . Uani d ?
C(2) 0.6628(4) 0.0287(4) 0.2217(4) 0.059(2) 1.000 . Uani d ?
C(3) 0.4181(3) 0.0142(2) 0.1540(3) 0.022(1) 1.000 . Uani d ?
C(4) 0.4252(4) 0.0203(3) 0.0723(3) 0.036(2) 1.000 . Uani d ?
C(5) 0.3456(4) 0.0169(3) 0.0201(3) 0.043(2) 1.000 . Uani d ?
C(6) 0.2650(3) 0.0076(3) 0.0505(3) 0.032(2) 1.000 . Uani d ?
C(7) 0.2654(3) 0.0027(2) 0.1347(3) 0.026(2) 1.000 . Uani d ?
C(8) 0.4908(3) 0.0829(2) 0.2630(3) 0.023(1) 1.000 . Uani d ?
C(9) 0.5254(4) 0.1397(3) 0.2325(3) 0.037(2) 1.000 . Uani d ?
C(10) 0.5131(4) 0.1980(3) 0.2705(3) 0.041(2) 1.000 . Uani d ?
C(11) 0.4683(4) 0.1993(3) 0.3390(3) 0.034(2) 1.000 . Uani d ?
C(12) 0.4331(3) 0.1413(3) 0.3655(3) 0.026(2) 1.000 . Uani d ?
C(13) 0.5039(3) -0.0451(3) 0.2675(3) 0.027(2) 1.000 . Uani d ?
C(14) 0.5554(4) -0.0955(3) 0.2423(3) 0.047(2) 1.000 . Uani d ?
C(15) 0.5547(5) -0.1536(3) 0.2843(4) 0.057(2) 1.000 . Uani d ?
C(16) 0.5065(4) -0.1607(3) 0.3496(4) 0.046(2) 1.000 . Uani d ?
C(17) 0.4562(3) -0.1078(3) 0.3704(3) 0.030(2) 1.000 . Uani d ?
C(18) 0.1065(4) -0.0157(3) 0.1264(4) 0.053(2) 1.000 . Uani d ?
C(19) 0.3487(4) 0.1934(3) 0.4621(4) 0.045(2) 1.000 . Uani d ?
C(20) 0.3823(5) -0.1688(3) 0.4676(4) 0.056(2) 1.000 . Uani d ?
C(21) 0.2140(3) 0.0077(2) 0.4473(3) 0.021(1) 1.000 . Uani d ?
C(22) 0.3587(3) 0.0056(3) 0.5366(3) 0.040(2) 1.000 . Uani d ?
C(23) 0.1746(3) 0.0116(3) 0.5286(3) 0.024(1) 1.000 . Uani d ?
C(24) 0.1521(3) 0.0700(3) 0.5622(3) 0.032(2) 1.000 . Uani d ?
C(25) 0.1247(4) 0.0710(3) 0.6399(3) 0.039(2) 1.000 . Uani d ?
C(26) 0.1235(3) 0.0143(3) 0.6827(3) 0.037(2) 1.000 . Uani d ?
C(27) 0.1504(3) -0.0423(3) 0.6455(3) 0.028(2) 1.000 . Uani d ?
C(28) 0.1960(3) -0.0560(2) 0.3986(3) 0.020(1) 1.000 . Uani d ?
C(29) 0.1234(3) -0.0954(3) 0.4062(3) 0.029(2) 1.000 . Uani d ?
C(30) 0.1081(4) -0.1462(3) 0.3511(3) 0.035(2) 1.000 . Uani d ?
C(31) 0.1653(4) -0.1563(3) 0.2929(3) 0.032(2) 1.000 . Uani d ?
C(32) 0.2386(3) -0.1147(2) 0.2902(3) 0.026(2) 1.000 . Uani d ?
C(33) 0.1797(3) 0.0601(2) 0.3847(3) 0.019(1) 1.000 . Uani d ?
C(34) 0.0943(3) 0.0849(3) 0.3787(3) 0.028(2) 1.000 . Uani d ?
C(35) 0.0695(3) 0.1287(3) 0.3167(3) 0.036(2) 1.000 . Uani d ?
C(36) 0.1294(4) 0.1468(2) 0.2634(3) 0.030(2) 1.000 . Uani d ?
C(37) 0.2144(3) 0.1185(2) 0.2723(3) 0.026(2) 1.000 . Uani d ?
C(38) 0.1837(4) -0.1560(3) 0.6525(4) 0.053(2) 1.000 . Uani d ?
C(39) 0.2890(4) -0.1673(3) 0.1745(4) 0.050(2) 1.000 . Uani d ?
C(40) 0.2584(4) 0.1695(3) 0.1521(3) 0.047(2) 1.000 . Uani d ?
C(41) 0.5016(6) 0.1916(4) -0.0158(6) 0.075(3) 1.000 . Uani d ?
C(42) 0.1885(6) 0.1641(4) 0.8881(5) 0.074(3) 1.000 . Uani d ?
C(43) 0.3738(5) 0.3407(4) 0.6258(4) 0.058(3) 1.000 . Uani d ?
C(44) 0.4174(7) 0.4022(5) 0.6063(5) 0.110(4) 1.000 . Uani d ?
C(45) 0.2804(7) 0.3297(6) 0.6015(9) 0.191(6) 1.000 . Uani d ?
H(1) 0.6719 -0.0075 0.2580 0.072 1.000 . Uiso c ?
H(2) 0.7095 0.0300 0.1872 0.072 1.000 . Uiso c ?
H(3) 0.6630 0.0677 0.2529 0.072 1.000 . Uiso c ?
H(4) 0.4816 0.0265 0.0514 0.045 1.000 . Uiso c ?
H(5) 0.3473 0.0210 -0.0372 0.053 1.000 . Uiso c ?
H(6) 0.2103 0.0052 0.0154 0.041 1.000 . Uiso c ?
H(7) 0.5571 0.1384 0.1847 0.047 1.000 . Uiso c ?
H(8) 0.5356 0.2368 0.2499 0.051 1.000 . Uiso c ?
H(9) 0.4610 0.2389 0.3682 0.043 1.000 . Uiso c ?
H(10) 0.5904 -0.0901 0.1978 0.053 1.000 . Uiso c ?
H(11) 0.5896 -0.1890 0.2671 0.068 1.000 . Uiso c ?
H(12) 0.5077 -0.2005 0.3790 0.057 1.000 . Uiso c ?
H(13) 0.0610 -0.0199 0.1619 0.063 1.000 . Uiso c ?
H(14) 0.0938 0.0194 0.0902 0.063 1.000 . Uiso c ?
H(15) 0.1104 -0.0551 0.0961 0.063 1.000 . Uiso c ?
H(16) 0.3935 0.2260 0.4736 0.056 1.000 . Uiso c ?
H(17) 0.3048 0.2090 0.4203 0.056 1.000 . Uiso c ?
H(18) 0.3213 0.1831 0.5091 0.056 1.000 . Uiso c ?
H(19) 0.3472 -0.1606 0.5124 0.066 1.000 . Uiso c ?
H(20) 0.3471 -0.1936 0.4277 0.066 1.000 . Uiso c ?
H(21) 0.4346 -0.1920 0.4873 0.066 1.000 . Uiso c ?
H(22) 0.3514 -0.0391 0.5513 0.047 1.000 . Uiso c ?
H(23) 0.4205 0.0143 0.5339 0.047 1.000 . Uiso c ?
H(24) 0.3364 0.0325 0.5770 0.047 1.000 . Uiso c ?
H(25) 0.1549 0.1094 0.5323 0.040 1.000 . Uiso c ?
H(26) 0.1077 0.1110 0.6633 0.047 1.000 . Uiso c ?
H(27) 0.1050 0.0133 0.7362 0.047 1.000 . Uiso c ?
H(28) 0.0850 -0.0887 0.4484 0.037 1.000 . Uiso c ?
H(29) 0.0575 -0.1736 0.3537 0.044 1.000 . Uiso c ?
H(30) 0.1557 -0.1915 0.2548 0.041 1.000 . Uiso c ?
H(31) 0.0531 0.0722 0.4157 0.036 1.000 . Uiso c ?
H(32) 0.0104 0.1463 0.3108 0.043 1.000 . Uiso c ?
H(33) 0.1135 0.1786 0.2226 0.038 1.000 . Uiso c ?
H(34) 0.1812 -0.1916 0.6893 0.064 1.000 . Uiso c ?
H(35) 0.1469 -0.1650 0.6036 0.064 1.000 . Uiso c ?
H(36) 0.2440 -0.1493 0.6414 0.064 1.000 . Uiso c ?
H(37) 0.2356 -0.1572 0.1403 0.059 1.000 . Uiso c ?
H(38) 0.3388 -0.1672 0.1432 0.059 1.000 . Uiso c ?
H(39) 0.2828 -0.2098 0.1971 0.059 1.000 . Uiso c ?
H(40) 0.2352 0.2106 0.1651 0.057 1.000 . Uiso c ?
H(41) 0.3113 0.1753 0.1254 0.057 1.000 . Uiso c ?
H(42) 0.2148 0.1463 0.1172 0.057 1.000 . Uiso c ?
H(43) 0.4384 0.4239 0.6561 0.125 1.000 . Uiso c ?
H(44) 0.4675 0.3927 0.5771 0.125 1.000 . Uiso c ?
H(45) 0.3762 0.4289 0.5749 0.125 1.000 . Uiso c ?
H(46) 0.2546 0.3650 0.5717 0.235 1.000 . Uiso c ?
H(47) 0.2722 0.2906 0.5717 0.235 1.000 . Uiso c ?
H(48) 0.2493 0.3249 0.6509 0.235 1.000 . Uiso c ?

loop_
_atom_site_aniso_label
_atom_site_aniso_U_11
_atom_site_aniso_U_22
_atom_site_aniso_U_33
_atom_site_aniso_U_12
_atom_site_aniso_U_13
_atom_site_aniso_U_23
Cu(1) 0.0192(3) 0.0211(3) 0.0226(3) -0.0017(3) 0.0014(2) -0.0013(3)
S(1) 0.0433(9) 0.0411(9) 0.042(1) -0.0066(8) 0.0138(8) -0.0029(8)
S(2) 0.066(1) 0.051(1) 0.115(2) -0.021(1) -0.025(1) 0.021(1)
F(1) 0.154(5) 0.162(6) 0.083(4) -0.050(4) -0.014(4) -0.062(4)
F(2) 0.154(5) 0.034(3) 0.242(7) 0.002(3) 0.088(5) -0.008(3)
F(3) 0.080(3) 0.110(4) 0.156(5) -0.058(3) 0.048(3) -0.013(3)
F(4) 0.088(4) 0.181(6) 0.225(7) -0.051(4) -0.077(5) 0.097(6)
F(5) 0.103(4) 0.064(3) 0.239(7) -0.023(3) -0.007(4) 0.056(4)
F(6) 0.218(9) 0.34(1) 0.210(9) -0.070(8) 0.116(7) -0.137(9)
O(1) 0.018(2) 0.065(3) 0.027(2) -0.003(2) 0.004(2) -0.004(2)
O(2) 0.020(2) 0.059(3) 0.033(2) -0.008(2) -0.007(2) -0.004(2)
O(3) 0.034(2) 0.025(2) 0.036(2) -0.004(2) 0.012(2) -0.008(2)
O(4) 0.041(2) 0.025(2) 0.042(2) 0.003(2) 0.002(2) 0.011(2)
O(5) 0.016(2) 0.029(2) 0.021(2) -0.005(2) -0.005(1) -0.002(2)
O(6) 0.047(2) 0.040(3) 0.032(2) 0.000(2) 0.007(2) 0.009(2)
O(7) 0.037(2) 0.037(2) 0.029(2) -0.005(2) 0.007(2) -0.014(2)
O(8) 0.033(2) 0.038(2) 0.026(2) -0.002(2) 0.003(2) 0.011(2)
O(9) 0.039(2) 0.053(3) 0.062(3) 0.001(2) 0.027(2) 0.004(2)
O(10) 0.057(3) 0.032(3) 0.082(3) 0.020(2) 0.025(2) 0.012(2)
O(11) 0.077(3) 0.076(3) 0.035(3) 0.005(3) 0.003(2) 0.006(2)
O(12) 0.140(6) 0.071(4) 0.241(8) -0.036(4) -0.148(6) 0.063(5)
O(13) 0.121(5) 0.037(3) 0.300(9) -0.030(3) -0.129(6) 0.073(5)
O(14) 0.22(1) 0.29(1) 0.173(8) -0.096(8) 0.166(8) -0.054(8)
O(15) 0.126(5) 0.041(3) 0.093(4) 0.022(3) 0.010(4) 0.008(3)
N(1) 0.022(2) 0.027(3) 0.021(2) -0.002(2) -0.003(2) -0.000(2)
N(2) 0.021(2) 0.027(3) 0.020(2) 0.000(2) -0.002(2) 0.000(2)
N(3) 0.022(2) 0.026(3) 0.022(3) -0.001(2) -0.005(2) -0.003(2)
N(4) 0.022(2) 0.030(3) 0.026(3) -0.005(2) 0.000(2) 0.001(2)
N(5) 0.025(2) 0.019(2) 0.020(2) -0.002(2) -0.002(2) -0.001(2)
N(6) 0.023(2) 0.015(2) 0.019(2) -0.003(2) -0.002(2) -0.000(2)
C(1) 0.018(3) 0.035(3) 0.023(3) -0.000(2) 0.002(2) -0.000(3)
C(2) 0.021(3) 0.102(6) 0.052(4) -0.002(3) -0.003(3) -0.012(4)
C(3) 0.024(3) 0.023(3) 0.018(3) 0.001(2) 0.001(2) -0.006(2)
C(4) 0.032(3) 0.052(4) 0.025(3) 0.008(3) 0.006(3) -0.005(3)
C(5) 0.046(4) 0.061(4) 0.019(3) 0.004(3) -0.003(3) -0.003(3)
C(6) 0.031(3) 0.039(3) 0.023(3) -0.002(3) -0.010(2) -0.008(3)
C(7) 0.024(3) 0.022(3) 0.031(3) -0.002(2) -0.002(2) -0.004(2)
C(8) 0.017(3) 0.028(3) 0.023(3) -0.007(2) -0.003(2) -0.002(2)
C(9) 0.035(3) 0.051(4) 0.026(3) -0.017(3) 0.002(3) 0.005(3)
C(10) 0.048(4) 0.041(4) 0.032(4) -0.019(3) -0.001(3) 0.002(3)
C(11) 0.038(3) 0.028(3) 0.035(4) -0.007(3) -0.007(3) -0.003(3)
C(12) 0.020(3) 0.030(3) 0.026(3) -0.005(2) -0.004(2) 0.000(3)
C(13) 0.018(3) 0.040(3) 0.022(3) 0.009(3) -0.008(2) -0.011(3)
C(14) 0.055(4) 0.053(4) 0.033(4) 0.026(3) 0.006(3) -0.004(3)
C(15) 0.077(5) 0.049(4) 0.045(4) 0.035(4) 0.005(4) -0.003(3)
C(16) 0.060(4) 0.033(4) 0.041(4) 0.020(3) -0.010(3) 0.001(3)
C(17) 0.029(3) 0.031(4) 0.027(3) -0.002(3) -0.009(3) -0.007(3)
C(18) 0.024(3) 0.073(5) 0.059(4) -0.014(3) -0.012(3) -0.002(4)
C(19) 0.047(4) 0.039(4) 0.049(4) 0.009(3) 0.009(3) -0.011(3)
C(20) 0.069(5) 0.039(4) 0.059(5) -0.005(4) -0.003(4) 0.020(3)
C(21) 0.017(3) 0.021(3) 0.025(3) -0.001(2) 0.003(2) 0.001(2)
C(22) 0.021(3) 0.072(5) 0.025(3) -0.005(3) -0.006(2) -0.002(3)
C(23) 0.020(3) 0.031(3) 0.022(3) -0.005(2) 0.002(2) -0.002(3)
C(24) 0.032(3) 0.036(4) 0.028(3) 0.002(3) 0.003(3) 0.001(3)
C(25) 0.041(4) 0.051(4) 0.026(3) 0.011(3) 0.002(3) -0.003(3)
C(26) 0.026(3) 0.060(4) 0.026(3) 0.005(3) 0.006(2) -0.003(3)
C(27) 0.020(3) 0.040(3) 0.025(3) -0.003(3) 0.002(2) 0.008(3)
C(28) 0.022(3) 0.017(3) 0.022(3) -0.002(2) -0.003(2) -0.002(2)
C(29) 0.028(3) 0.030(3) 0.030(3) -0.009(3) 0.005(3) -0.000(3)
C(30) 0.038(3) 0.028(3) 0.039(4) -0.013(3) 0.000(3) 0.002(3)
C(31) 0.040(4) 0.026(3) 0.029(3) -0.010(3) -0.002(3) -0.004(3)
C(32) 0.033(3) 0.022(3) 0.022(3) 0.002(3) 0.000(3) -0.000(2)
C(33) 0.020(3) 0.017(3) 0.021(3) -0.003(2) -0.001(2) -0.006(2)
C(34) 0.029(3) 0.030(3) 0.026(3) -0.001(3) 0.003(3) -0.000(3)
C(35) 0.024(3) 0.048(4) 0.034(3) 0.008(3) -0.002(3) -0.001(3)
C(36) 0.033(3) 0.025(3) 0.031(3) 0.004(3) -0.005(3) 0.006(2)
C(37) 0.025(3) 0.028(3) 0.027(3) -0.006(2) 0.002(3) -0.007(3)
C(38) 0.063(5) 0.040(4) 0.056(4) -0.004(3) 0.005(4) 0.012(3)
C(39) 0.075(5) 0.037(4) 0.041(4) -0.007(3) 0.015(3) -0.024(3)
C(40) 0.065(4) 0.045(4) 0.033(4) 0.003(3) 0.014(3) 0.017(3)
C(41) 0.074(6) 0.067(6) 0.089(7) -0.026(5) 0.030(5) -0.022(5)
C(42) 0.096(7) 0.072(6) 0.049(5) -0.012(5) -0.014(5) -0.001(4)
C(43) 0.068(5) 0.056(5) 0.049(5) 0.014(4) 0.002(4) -0.018(4)
C(44) 0.142(9) 0.095(7) 0.096(7) 0.029(7) 0.033(6) 0.047(6)
C(45) 0.082(8) 0.20(1) 0.28(2) 0.020(8) -0.057(9) -0.14(1)

loop_
_atom_type_symbol
_atom_type_oxidation_number
_atom_type_number_in_cell
_atom_type_scat_dispersion_real
_atom_type_scat_dispersion_imag
_atom_type_scat_source
C 0 180 0.002 0.002
;International Tables for Crystallography
(1992, Vol. C, Table 6.1.1.2)
;
H 0 192 0.000 0.000
;International Tables for Crystallography
(1992, Vol. C, Table 6.1.1.2)
;
N 0 24 0.004 0.003
;International Tables for Crystallography
(1992, Vol. C, Table 6.1.1.2)
;
O 0 60 0.008 0.006
;International Tables for Crystallography
(1992, Vol. C, Table 6.1.1.2)
;
F 0 24 0.014 0.010
;International Tables for Crystallography
(1992, Vol. C, Table 6.1.1.2)
;
S 0 8 0.110 0.124
;International Tables for Crystallography
(1992, Vol. C, Table 6.1.1.2)
;
Cu 0 4 0.263 1.266
;International Tables for Crystallography
(1992, Vol. C, Tables 4.2.6.8 and 6.1.1.1)
;

loop_
_geom_angle_atom_site_label_1
_geom_angle_atom_site_label_2
_geom_angle_atom_site_label_3
_geom_angle
_geom_angle_site_symmetry_1
_geom_angle_site_symmetry_2
_geom_angle_site_symmetry_3
_geom_angle_publ_flag
O(5) Cu(1) N(1) 163.7(1) . . . ?
O(5) Cu(1) N(2) 102.0(1) . . . ?
O(5) Cu(1) N(3) 107.4(1) . . . ?
O(5) Cu(1) N(5) 74.5(1) . . . ?
O(5) Cu(1) N(6) 72.0(1) . . . ?
N(1) Cu(1) N(2) 88.1(2) . . . ?
N(1) Cu(1) N(3) 85.9(2) . . . ?
N(1) Cu(1) N(5) 95.6(1) . . . ?
N(1) Cu(1) N(6) 94.7(1) . . . ?
N(2) Cu(1) N(3) 86.0(2) . . . ?
N(2) Cu(1) N(5) 176.3(2) . . . ?
N(2) Cu(1) N(6) 94.3(2) . . . ?
N(3) Cu(1) N(5) 93.8(2) . . . ?
N(3) Cu(1) N(6) 179.4(2) . . . ?
N(5) Cu(1) N(6) 85.9(2) . . . ?
O(9) S(1) O(10) 115.0(3) . . . ?
O(9) S(1) O(11) 115.8(3) . . . ?
O(9) S(1) C(41) 104.4(3) . . . ?
O(10) S(1) O(11) 113.8(3) . . . ?
O(10) S(1) C(41) 102.1(3) . . . ?
O(11) S(1) C(41) 103.4(4) . . . ?
O(12) S(2) O(13) 113.5(4) . . . ?
O(12) S(2) O(14) 115.5(5) . . . ?
O(12) S(2) C(42) 102.7(4) . . . ?
O(13) S(2) O(14) 113.8(6) . . . ?
O(13) S(2) C(42) 105.5(4) . . . ?
O(14) S(2) C(42) 104.0(5) . . . ?
C(1) O(1) C(2) 115.7(4) . . . ?
C(7) O(2) C(18) 118.9(4) . . . ?
C(12) O(3) C(19) 118.5(4) . . . ?
C(17) O(4) C(20) 118.8(4) . . . ?
Cu(1) O(5) C(21) 101.1(2) . . . ?
Cu(1) O(5) C(22) 133.0(3) . . . ?
C(21) O(5) C(22) 121.1(4) . . . ?
C(27) O(6) C(38) 117.2(4) . . . ?
C(32) O(7) C(39) 118.7(4) . . . ?
C(37) O(8) C(40) 118.5(4) . . . ?
Cu(1) N(1) C(3) 116.6(3) . . . ?
Cu(1) N(1) C(7) 125.6(3) . . . ?
C(3) N(1) C(7) 117.5(4) . . . ?
Cu(1) N(2) C(8) 115.7(3) . . . ?
Cu(1) N(2) C(12) 122.2(3) . . . ?
C(8) N(2) C(12) 117.5(4) . . . ?
Cu(1) N(3) C(13) 116.2(3) . . . ?
Cu(1) N(3) C(17) 123.1(3) . . . ?
C(13) N(3) C(17) 117.6(4) . . . ?
C(23) N(4) C(27) 117.3(4) . . . ?
Cu(1) N(5) C(28) 116.5(3) . . . ?
Cu(1) N(5) C(32) 125.4(3) . . . ?
C(28) N(5) C(32) 117.9(4) . . . ?
Cu(1) N(6) C(33) 115.6(3) . . . ?
Cu(1) N(6) C(37) 125.3(3) . . . ?
C(33) N(6) C(37) 117.4(4) . . . ?
O(1) C(1) C(3) 106.2(4) . . . ?
O(1) C(1) C(8) 109.6(4) . . . ?
O(1) C(1) C(13) 109.1(4) . . . ?
C(3) C(1) C(8) 105.7(4) . . . ?
C(3) C(1) C(13) 107.1(4) . . . ?
C(8) C(1) C(13) 118.4(4) . . . ?
O(1) C(2) H(1) 109.2 . . . no
O(1) C(2) H(2) 109.9 . . . no
O(1) C(2) H(3) 109.5 . . . no
H(1) C(2) H(2) 109.5 . . . no
H(1) C(2) H(3) 108.9 . . . no
H(2) C(2) H(3) 109.9 . . . no
N(1) C(3) C(1) 113.8(4) . . . ?
N(1) C(3) C(4) 124.2(4) . . . ?
C(1) C(3) C(4) 122.0(4) . . . ?
C(3) C(4) C(5) 116.9(5) . . . ?
C(3) C(4) H(4) 122.0 . . . no
C(5) C(4) H(4) 121.0 . . . no
C(4) C(5) C(6) 120.7(5) . . . ?
C(4) C(5) H(5) 119.8 . . . no
C(6) C(5) H(5) 119.5 . . . no
C(5) C(6) C(7) 117.6(5) . . . ?
C(5) C(6) H(6) 121.4 . . . no
C(7) C(6) H(6) 121.0 . . . no
O(2) C(7) N(1) 112.4(4) . . . ?
O(2) C(7) C(6) 124.5(4) . . . ?
N(1) C(7) C(6) 123.0(5) . . . ?
N(2) C(8) C(1) 118.7(4) . . . ?
N(2) C(8) C(9) 121.5(5) . . . ?
C(1) C(8) C(9) 119.4(5) . . . ?
C(8) C(9) C(10) 119.7(5) . . . ?
C(8) C(9) H(7) 120.4 . . . no
C(10) C(9) H(7) 119.9 . . . no
C(9) C(10) C(11) 119.5(5) . . . ?
C(9) C(10) H(8) 120.3 . . . no
C(11) C(10) H(8) 120.2 . . . no
C(10) C(11) C(12) 118.3(5) . . . ?
C(10) C(11) H(9) 121.5 . . . no
C(12) C(11) H(9) 120.2 . . . no
O(3) C(12) N(2) 113.1(4) . . . ?
O(3) C(12) C(11) 123.7(5) . . . ?
N(2) C(12) C(11) 123.2(5) . . . ?
N(3) C(13) C(1) 119.6(4) . . . ?
N(3) C(13) C(14) 122.3(5) . . . ?
C(1) C(13) C(14) 117.8(5) . . . ?
C(13) C(14) C(15) 117.7(6) . . . ?
C(13) C(14) H(10) 121.0 . . . no
C(15) C(14) H(10) 121.3 . . . no
C(14) C(15) C(16) 121.3(6) . . . ?
C(14) C(15) H(11) 118.5 . . . no
C(16) C(15) H(11) 120.3 . . . no
C(15) C(16) C(17) 117.2(6) . . . ?
C(15) C(16) H(12) 120.6 . . . no
C(17) C(16) H(12) 122.2 . . . no
O(4) C(17) N(3) 112.8(5) . . . ?
O(4) C(17) C(16) 123.5(5) . . . ?
N(3) C(17) C(16) 123.6(5) . . . ?
O(2) C(18) H(13) 109.3 . . . no
O(2) C(18) H(14) 109.1 . . . no
O(2) C(18) H(15) 108.6 . . . no
H(13) C(18) H(14) 110.4 . . . no
H(13) C(18) H(15) 109.6 . . . no
H(14) C(18) H(15) 109.8 . . . no
O(3) C(19) H(16) 108.9 . . . no
O(3) C(19) H(17) 108.6 . . . no
O(3) C(19) H(18) 109.7 . . . no
H(16) C(19) H(17) 108.9 . . . no
H(16) C(19) H(18) 110.6 . . . no
H(17) C(19) H(18) 110.1 . . . no
O(4) C(20) H(19) 108.8 . . . no
O(4) C(20) H(20) 110.0 . . . no
O(4) C(20) H(21) 110.1 . . . no
H(19) C(20) H(20) 108.7 . . . no
H(19) C(20) H(21) 108.9 . . . no
H(20) C(20) H(21) 110.3 . . . no
O(5) C(21) C(23) 109.7(4) . . . ?
O(5) C(21) C(28) 107.8(4) . . . ?
O(5) C(21) C(33) 104.9(4) . . . ?
C(23) C(21) C(28) 116.2(4) . . . ?
C(23) C(21) C(33) 114.8(4) . . . ?
C(28) C(21) C(33) 102.6(4) . . . ?
O(5) C(22) H(22) 109.3 . . . no
O(5) C(22) H(23) 109.8 . . . no
O(5) C(22) H(24) 110.0 . . . no
H(22) C(22) H(23) 109.1 . . . no
H(22) C(22) H(24) 108.7 . . . no
H(23) C(22) H(24) 109.9 . . . no
N(4) C(23) C(21) 115.1(4) . . . ?
N(4) C(23) C(24) 122.0(5) . . . ?
C(21) C(23) C(24) 122.2(5) . . . ?
C(23) C(24) C(25) 119.5(5) . . . ?
C(23) C(24) H(25) 120.6 . . . no
C(25) C(24) H(25) 119.9 . . . no
C(24) C(25) C(26) 119.1(5) . . . ?
C(24) C(25) H(26) 120.3 . . . no
C(26) C(25) H(26) 120.6 . . . no
C(25) C(26) C(27) 117.8(5) . . . ?
C(25) C(26) H(27) 121.2 . . . no
C(27) C(26) H(27) 121.0 . . . no
O(6) C(27) N(4) 118.4(5) . . . ?
O(6) C(27) C(26) 117.4(5) . . . ?
N(4) C(27) C(26) 124.2(5) . . . ?
N(5) C(28) C(21) 112.6(4) . . . ?
N(5) C(28) C(29) 123.5(4) . . . ?
C(21) C(28) C(29) 123.3(4) . . . ?
C(28) C(29) C(30) 117.5(5) . . . ?
C(28) C(29) H(28) 121.6 . . . no
C(30) C(29) H(28) 121.0 . . . no
C(29) C(30) C(31) 120.2(5) . . . ?
C(29) C(30) H(29) 119.6 . . . no
C(31) C(30) H(29) 120.2 . . . no
C(30) C(31) C(32) 118.7(5) . . . ?
C(30) C(31) H(30) 120.8 . . . no
C(32) C(31) H(30) 120.5 . . . no
O(7) C(32) N(5) 113.1(4) . . . ?
O(7) C(32) C(31) 124.8(5) . . . ?
N(5) C(32) C(31) 122.1(5) . . . ?
N(6) C(33) C(21) 113.3(4) . . . ?
N(6) C(33) C(34) 122.9(4) . . . ?
C(21) C(33) C(34) 123.4(4) . . . ?
C(33) C(34) C(35) 118.2(5) . . . ?
C(33) C(34) H(31) 121.0 . . . no
C(35) C(34) H(31) 120.9 . . . no
C(34) C(35) C(36) 120.4(5) . . . ?
C(34) C(35) H(32) 119.9 . . . no
C(36) C(35) H(32) 119.7 . . . no
C(35) C(36) C(37) 118.1(5) . . . ?
C(35) C(36) H(33) 120.4 . . . no
C(37) C(36) H(33) 121.5 . . . no
O(8) C(37) N(6) 112.6(4) . . . ?
O(8) C(37) C(36) 124.6(5) . . . ?
N(6) C(37) C(36) 122.8(5) . . . ?
O(6) C(38) H(34) 108.9 . . . no
O(6) C(38) H(35) 109.4 . . . no
O(6) C(38) H(36) 109.2 . . . no
H(34) C(38) H(35) 109.6 . . . no
H(34) C(38) H(36) 109.5 . . . no
H(35) C(38) H(36) 110.2 . . . no
O(7) C(39) H(37) 109.7 . . . no
O(7) C(39) H(38) 110.3 . . . no
O(7) C(39) H(39) 109.6 . . . no
H(37) C(39) H(38) 109.6 . . . no
H(37) C(39) H(39) 108.6 . . . no
H(38) C(39) H(39) 108.9 . . . no
O(8) C(40) H(40) 109.6 . . . no
O(8) C(40) H(41) 109.2 . . . no
O(8) C(40) H(42) 109.3 . . . no
H(40) C(40) H(41) 109.7 . . . no
H(40) C(40) H(42) 109.7 . . . no
H(41) C(40) H(42) 109.4 . . . no
S(1) C(41) F(1) 110.6(6) . . . ?
S(1) C(41) F(2) 109.7(6) . . . ?
S(1) C(41) F(3) 112.4(6) . . . ?
F(1) C(41) F(2) 108.3(7) . . . ?
F(1) C(41) F(3) 107.7(7) . . . ?
F(2) C(41) F(3) 108.0(7) . . . ?
S(2) C(42) F(4) 115.7(7) . . . ?
S(2) C(42) F(5) 112.0(6) . . . ?
S(2) C(42) F(6) 115.6(7) . . . ?
F(4) C(42) F(5) 104.5(7) . . . ?
F(4) C(42) F(6) 102.9(8) . . . ?
F(5) C(42) F(6) 105.0(9) . . . ?
O(15) C(43) C(44) 118.5(7) . . . ?
O(15) C(43) C(45) 120.5(8) . . . ?
C(44) C(43) C(45) 121.0(8) . . . ?
C(43) C(44) H(43) 109.0 . . . no
C(43) C(44) H(44) 108.9 . . . no
C(43) C(44) H(45) 110.0 . . . no
H(43) C(44) H(44) 108.9 . . . no
H(43) C(44) H(45) 109.7 . . . no
H(44) C(44) H(45) 110.3 . . . no
C(43) C(45) H(46) 111.3 . . . no
C(43) C(45) H(47) 110.3 . . . no
C(43) C(45) H(48) 108.5 . . . no
H(46) C(45) H(47) 111.4 . . . no
H(46) C(45) H(48) 107.9 . . . no
H(47) C(45) H(48) 107.3 . . . no

loop_
_geom_bond_atom_site_label_1
_geom_bond_atom_site_label_2
_geom_bond_distance
_geom_bond_site_symmetry_1
_geom_bond_site_symmetry_2
_geom_bond_publ_flag
Cu(1) O(5) 2.275(3) . . ?
Cu(1) N(1) 2.351(4) . . ?
Cu(1) N(2) 2.057(4) . . ?
Cu(1) N(3) 2.031(4) . . ?
Cu(1) N(5) 2.106(4) . . ?
Cu(1) N(6) 2.073(4) . . ?
S(1) O(9) 1.430(4) . . ?
S(1) O(10) 1.475(4) . . ?
S(1) O(11) 1.432(4) . . ?
S(1) C(41) 1.783(9) . . ?
S(2) O(12) 1.418(8) . . ?
S(2) O(13) 1.376(6) . . ?
S(2) O(14) 1.33(1) . . ?
S(2) C(42) 1.739(9) . . ?
F(1) C(41) 1.32(1) . . ?
F(2) C(41) 1.37(1) . . ?
F(3) C(41) 1.31(1) . . ?
F(4) C(42) 1.26(1) . . ?
F(5) C(42) 1.32(1) . . ?
F(6) C(42) 1.23(1) . . ?
O(1) C(1) 1.425(6) . . ?
O(1) C(2) 1.444(6) . . ?
O(2) C(7) 1.344(6) . . ?
O(2) C(18) 1.436(6) . . ?
O(3) C(12) 1.341(6) . . ?
O(3) C(19) 1.435(7) . . ?
O(4) C(17) 1.345(7) . . ?
O(4) C(20) 1.433(7) . . ?
O(5) C(21) 1.444(5) . . ?
O(5) C(22) 1.410(6) . . ?
O(6) C(27) 1.362(7) . . ?
O(6) C(38) 1.438(7) . . ?
O(7) C(32) 1.349(7) . . ?
O(7) C(39) 1.418(7) . . ?
O(8) C(37) 1.342(6) . . ?
O(8) C(40) 1.439(7) . . ?
O(15) C(43) 1.203(9) . . ?
N(1) C(3) 1.336(6) . . ?
N(1) C(7) 1.335(6) . . ?
N(2) C(8) 1.354(7) . . ?
N(2) C(12) 1.347(7) . . ?
N(3) C(13) 1.354(7) . . ?
N(3) C(17) 1.334(7) . . ?
N(4) C(23) 1.347(7) . . ?
N(4) C(27) 1.324(7) . . ?
N(5) C(28) 1.352(7) . . ?
N(5) C(32) 1.331(6) . . ?
N(6) C(33) 1.358(6) . . ?
N(6) C(37) 1.343(6) . . ?
C(1) C(3) 1.536(6) . . ?
C(1) C(8) 1.532(7) . . ?
C(1) C(13) 1.539(7) . . ?
C(2) H(1) 0.95 . . no
C(2) H(2) 0.94 . . no
C(2) H(3) 0.95 . . no
C(3) C(4) 1.366(7) . . ?
C(4) C(5) 1.394(7) . . ?
C(4) H(4) 0.95 . . no
C(5) C(6) 1.366(8) . . ?
C(5) H(5) 0.95 . . no
C(6) C(7) 1.390(7) . . ?
C(6) H(6) 0.95 . . no
C(8) C(9) 1.390(8) . . ?
C(9) C(10) 1.372(8) . . ?
C(9) H(7) 0.96 . . no
C(10) C(11) 1.370(8) . . ?
C(10) H(8) 0.94 . . no
C(11) C(12) 1.391(7) . . ?
C(11) H(9) 0.96 . . no
C(13) C(14) 1.380(8) . . ?
C(14) C(15) 1.381(9) . . ?
C(14) H(10) 0.95 . . no
C(15) C(16) 1.36(1) . . ?
C(15) H(11) 0.96 . . no
C(16) C(17) 1.385(8) . . ?
C(16) H(12) 0.95 . . no
C(18) H(13) 0.95 . . no
C(18) H(14) 0.94 . . no
C(18) H(15) 0.95 . . no
C(19) H(16) 0.95 . . no
C(19) H(17) 0.95 . . no
C(19) H(18) 0.94 . . no
C(20) H(19) 0.96 . . no
C(20) H(20) 0.94 . . no
C(20) H(21) 0.94 . . no
C(21) C(23) 1.520(7) . . ?
C(21) C(28) 1.542(7) . . ?
C(21) C(33) 1.541(7) . . ?
C(22) H(22) 0.96 . . no
C(22) H(23) 0.95 . . no
C(22) H(24) 0.95 . . no
C(23) C(24) 1.377(8) . . ?
C(24) C(25) 1.384(8) . . ?
C(24) H(25) 0.95 . . no
C(25) C(26) 1.363(9) . . ?
C(25) H(26) 0.95 . . no
C(26) C(27) 1.393(8) . . ?
C(26) H(27) 0.95 . . no
C(28) C(29) 1.370(7) . . ?
C(29) C(30) 1.386(7) . . ?
C(29) H(28) 0.96 . . no
C(30) C(31) 1.365(8) . . ?
C(30) H(29) 0.95 . . no
C(31) C(32) 1.394(7) . . ?
C(31) H(30) 0.96 . . no
C(33) C(34) 1.371(7) . . ?
C(34) C(35) 1.382(7) . . ?
C(34) H(31) 0.95 . . no
C(35) C(36) 1.369(8) . . ?
C(35) H(32) 0.95 . . no
C(36) C(37) 1.390(7) . . ?
C(36) H(33) 0.95 . . no
C(38) H(34) 0.95 . . no
C(38) H(35) 0.94 . . no
C(38) H(36) 0.95 . . no
C(39) H(37) 0.95 . . no
C(39) H(38) 0.95 . . no
C(39) H(39) 0.96 . . no
C(40) H(40) 0.95 . . no
C(40) H(41) 0.95 . . no
C(40) H(42) 0.95 . . no
C(43) C(44) 1.47(1) . . ?
C(43) C(45) 1.43(1) . . ?
C(44) H(43) 0.96 . . no
C(44) H(44) 0.95 . . no
C(44) H(45) 0.94 . . no
C(45) H(46) 0.94 . . no
C(45) H(47) 0.94 . . no
C(45) H(48) 0.98 . . no

loop_
_geom_torsion_atom_site_label_1
_geom_torsion_atom_site_label_2
_geom_torsion_atom_site_label_3
_geom_torsion_atom_site_label_4
_geom_torsion_site_symmetry_1
_geom_torsion_site_symmetry_2
_geom_torsion_site_symmetry_3
_geom_torsion_site_symmetry_4
_geom_torsion
_geom_torsion_publ_flag
Cu(1) O(5) C(21) C(23) . . . . -178.8(3) no
Cu(1) O(5) C(21) C(28) . . . . 53.8(4) no
Cu(1) O(5) C(21) C(33) . . . . -55.0(3) no
Cu(1) N(1) C(3) C(1) . . . . 5.2(5) no
Cu(1) N(1) C(3) C(4) . . . . -172.3(4) no
Cu(1) N(1) C(7) O(2) . . . . -5.5(6) no
Cu(1) N(1) C(7) C(6) . . . . 172.5(4) no
Cu(1) N(2) C(8) C(1) . . . . -22.9(5) no
Cu(1) N(2) C(8) C(9) . . . . 150.8(4) no
Cu(1) N(2) C(12) O(3) . . . . 30.7(5) no
Cu(1) N(2) C(12) C(11) . . . . -150.8(4) no
Cu(1) N(3) C(13) C(1) . . . . 18.4(5) no
Cu(1) N(3) C(13) C(14) . . . . -156.6(4) no
Cu(1) N(3) C(17) O(4) . . . . -24.3(6) no
Cu(1) N(3) C(17) C(16) . . . . 155.6(4) no
Cu(1) N(5) C(28) C(21) . . . . -0.2(5) no
Cu(1) N(5) C(28) C(29) . . . . 171.0(4) no
Cu(1) N(5) C(32) O(7) . . . . 10.5(6) no
Cu(1) N(5) C(32) C(31) . . . . -169.4(4) no
Cu(1) N(6) C(33) C(21) . . . . 12.1(5) no
Cu(1) N(6) C(33) C(34) . . . . -161.5(4) no
Cu(1) N(6) C(37) O(8) . . . . -19.9(6) no
Cu(1) N(6) C(37) C(36) . . . . 161.4(4) no
F(1) C(41) S(1) O(9) . . . . -63.4(6) no
F(1) C(41) S(1) O(10) . . . . 56.7(6) no
F(1) C(41) S(1) O(11) . . . . 175.1(6) no
F(2) C(41) S(1) O(9) . . . . 56.0(7) no
F(2) C(41) S(1) O(10) . . . . 176.1(6) no
F(2) C(41) S(1) O(11) . . . . -65.5(7) no
F(3) C(41) S(1) O(9) . . . . 176.2(5) no
F(3) C(41) S(1) O(10) . . . . -63.7(6) no
F(3) C(41) S(1) O(11) . . . . 54.6(6) no
F(4) C(42) S(2) O(12) . . . . -177.8(7) no
F(4) C(42) S(2) O(13) . . . . -58.7(8) no
F(4) C(42) S(2) O(14) . . . . 61.4(9) no
F(5) C(42) S(2) O(12) . . . . 62.6(7) no
F(5) C(42) S(2) O(13) . . . . -178.3(6) no
F(5) C(42) S(2) O(14) . . . . -58.2(8) no
F(6) C(42) S(2) O(12) . . . . -57.5(9) no
F(6) C(42) S(2) O(13) . . . . 61.6(9) no
F(6) C(42) S(2) O(14) . . . . -178.3(8) no
O(1) C(1) C(3) N(1) . . . . 175.9(4) no
O(1) C(1) C(3) C(4) . . . . -6.6(6) no
O(1) C(1) C(8) N(2) . . . . -160.0(4) no
O(1) C(1) C(8) C(9) . . . . 26.2(6) no
O(1) C(1) C(13) N(3) . . . . 163.5(4) no
O(1) C(1) C(13) C(14) . . . . -21.3(6) no
O(2) C(7) N(1) C(3) . . . . -179.6(4) no
O(2) C(7) C(6) C(5) . . . . 177.9(5) no
O(3) C(12) N(2) C(8) . . . . -174.3(4) no
O(3) C(12) C(11) C(10) . . . . 178.4(5) no
O(4) C(17) N(3) C(13) . . . . 176.2(4) no
O(4) C(17) C(16) C(15) . . . . -179.3(5) no
O(5) Cu(1) N(1) C(3) . . . . 167.1(4) no
O(5) Cu(1) N(1) C(7) . . . . -7.0(7) no
O(5) Cu(1) N(2) C(8) . . . . 165.8(3) no
O(5) Cu(1) N(2) C(12) . . . . -38.9(4) no
O(5) Cu(1) N(3) C(13) . . . . -157.3(3) no
O(5) Cu(1) N(3) C(17) . . . . 43.0(4) no
O(5) Cu(1) N(5) C(28) . . . . 23.6(3) no
O(5) Cu(1) N(5) C(32) . . . . -161.7(4) no
O(5) Cu(1) N(6) C(33) . . . . -33.6(3) no
O(5) Cu(1) N(6) C(37) . . . . 161.3(4) no
O(5) C(21) C(23) N(4) . . . . -86.4(5) no
O(5) C(21) C(23) C(24) . . . . 84.7(5) no
O(5) C(21) C(28) N(5) . . . . -39.3(5) no
O(5) C(21) C(28) C(29) . . . . 149.5(4) no
O(5) C(21) C(33) N(6) . . . . 32.5(5) no
O(5) C(21) C(33) C(34) . . . . -154.0(4) no
O(6) C(27) N(4) C(23) . . . . -179.0(4) no
O(6) C(27) C(26) C(25) . . . . 178.0(5) no
O(7) C(32) N(5) C(28) . . . . -174.8(4) no
O(7) C(32) C(31) C(30) . . . . 176.8(5) no
O(8) C(37) N(6) C(33) . . . . 175.3(4) no
O(8) C(37) C(36) C(35) . . . . -178.3(5) no
N(1) Cu(1) O(5) C(21) . . . . 12.2(6) no
N(1) Cu(1) O(5) C(22) . . . . 166.8(5) no
N(1) Cu(1) N(2) C(8) . . . . -27.2(3) no
N(1) Cu(1) N(2) C(12) . . . . 128.2(4) no
N(1) Cu(1) N(3) C(13) . . . . 32.5(3) no
N(1) Cu(1) N(3) C(17) . . . . -127.3(4) no
N(1) Cu(1) N(5) C(28) . . . . -143.2(3) no
N(1) Cu(1) N(5) C(32) . . . . 31.6(4) no
N(1) Cu(1) N(6) C(33) . . . . 136.7(3) no
N(1) Cu(1) N(6) C(37) . . . . -28.4(4) no
N(1) C(3) C(1) C(8) . . . . -67.8(5) no
N(1) C(3) C(1) C(13) . . . . 59.4(5) no
N(1) C(3) C(4) C(5) . . . . -1.5(8) no
N(1) C(7) O(2) C(18) . . . . -174.0(4) no
N(1) C(7) C(6) C(5) . . . . 0.1(8) no
N(2) Cu(1) O(5) C(21) . . . . 139.4(3) no
N(2) Cu(1) O(5) C(22) . . . . -66.0(4) no
N(2) Cu(1) N(1) C(3) . . . . 38.3(3) no
N(2) Cu(1) N(1) C(7) . . . . -135.8(4) no
N(2) Cu(1) N(3) C(13) . . . . -55.9(3) no
N(2) Cu(1) N(3) C(17) . . . . 144.4(4) no
N(2) Cu(1) N(5) C(28) . . . . 44(3) no
N(2) Cu(1) N(5) C(32) . . . . -141(2) no
N(2) Cu(1) N(6) C(33) . . . . -134.9(3) no
N(2) Cu(1) N(6) C(37) . . . . 60.0(4) no
N(2) C(8) C(1) C(3) . . . . 86.0(5) no
N(2) C(8) C(1) C(13) . . . . -34.0(6) no
N(2) C(8) C(9) C(10) . . . . 3.3(7) no
N(2) C(12) O(3) C(19) . . . . -158.1(4) no
N(2) C(12) C(11) C(10) . . . . 0.2(8) no
N(3) Cu(1) O(5) C(21) . . . . -131.0(3) no
N(3) Cu(1) O(5) C(22) . . . . 23.6(4) no
N(3) Cu(1) N(1) C(3) . . . . -47.8(3) no
N(3) Cu(1) N(1) C(7) . . . . 138.0(4) no
N(3) Cu(1) N(2) C(8) . . . . 58.8(3) no
N(3) Cu(1) N(2) C(12) . . . . -145.8(4) no
N(3) Cu(1) N(5) C(28) . . . . 130.6(3) no
N(3) Cu(1) N(5) C(32) . . . . -54.7(4) no
N(3) Cu(1) N(6) C(33) . . . . -15(14) no
N(3) Cu(1) N(6) C(37) . . . . -180(14) no
N(3) C(13) C(1) C(3) . . . . -82.0(5) no
N(3) C(13) C(1) C(8) . . . . 37.3(6) no
N(3) C(13) C(14) C(15) . . . . -1.7(8) no
N(3) C(17) O(4) C(20) . . . . 161.4(4) no
N(3) C(17) C(16) C(15) . . . . 0.8(8) no
N(4) C(23) C(21) C(28) . . . . 36.2(5) no
N(4) C(23) C(21) C(33) . . . . 155.8(4) no
N(4) C(23) C(24) C(25) . . . . -3.4(7) no
N(4) C(27) O(6) C(38) . . . . 2.3(6) no
N(4) C(27) C(26) C(25) . . . . -1.3(8) no
N(5) Cu(1) O(5) C(21) . . . . -41.9(3) no
N(5) Cu(1) O(5) C(22) . . . . 112.7(4) no
N(5) Cu(1) N(1) C(3) . . . . -141.2(3) no
N(5) Cu(1) N(1) C(7) . . . . 44.6(4) no
N(5) Cu(1) N(2) C(8) . . . . 146(2) no
N(5) Cu(1) N(2) C(12) . . . . -59(3) no
N(5) Cu(1) N(3) C(13) . . . . 127.8(3) no
N(5) Cu(1) N(3) C(17) . . . . -31.9(4) no
N(5) Cu(1) N(6) C(33) . . . . 41.4(3) no
N(5) Cu(1) N(6) C(37) . . . . -123.7(4) no
N(5) C(28) C(21) C(23) . . . . -162.8(4) no
N(5) C(28) C(21) C(33) . . . . 71.1(5) no
N(5) C(28) C(29) C(30) . . . . 0.9(7) no
N(5) C(32) O(7) C(39) . . . . -170.8(4) no
N(5) C(32) C(31) C(30) . . . . -3.3(8) no
N(6) Cu(1) O(5) C(21) . . . . 48.8(3) no
N(6) Cu(1) O(5) C(22) . . . . -156.7(4) no
N(6) Cu(1) N(1) C(3) . . . . 132.5(3) no
N(6) Cu(1) N(1) C(7) . . . . -41.7(4) no
N(6) Cu(1) N(2) C(8) . . . . -121.7(3) no
N(6) Cu(1) N(2) C(12) . . . . 33.6(4) no
N(6) Cu(1) N(3) C(13) . . . . -176(14) no
N(6) Cu(1) N(3) C(17) . . . . 24(14) no
N(6) Cu(1) N(5) C(28) . . . . -48.9(3) no
N(6) Cu(1) N(5) C(32) . . . . 125.9(4) no
N(6) C(33) C(21) C(23) . . . . 153.0(4) no
N(6) C(33) C(21) C(28) . . . . -80.1(4) no
N(6) C(33) C(34) C(35) . . . . -2.9(7) no
N(6) C(37) O(8) C(40) . . . . 168.3(4) no
N(6) C(37) C(36) C(35) . . . . 0.3(8) no
C(1) C(3) N(1) C(7) . . . . 179.8(4) no
C(1) C(3) C(4) C(5) . . . . -178.8(5) no
C(1) C(8) N(2) C(12) . . . . -179.5(4) no
C(1) C(8) C(9) C(10) . . . . 176.9(5) no
C(1) C(13) N(3) C(17) . . . . 179.3(4) no
C(1) C(13) C(14) C(15) . . . . -176.8(5) no
C(2) O(1) C(1) C(3) . . . . 177.6(5) no
C(2) O(1) C(1) C(8) . . . . 63.9(6) no
C(2) O(1) C(1) C(13) . . . . -67.3(6) no
C(3) N(1) C(7) C(6) . . . . -1.6(7) no
C(3) C(1) C(8) C(9) . . . . -87.9(5) no
C(3) C(1) C(13) C(14) . . . . 93.3(5) no
C(3) C(4) C(5) C(6) . . . . -0.1(9) no
C(4) C(3) N(1) C(7) . . . . 2.3(7) no
C(4) C(3) C(1) C(8) . . . . 109.7(5) no
C(4) C(3) C(1) C(13) . . . . -123.1(5) no
C(4) C(5) C(6) C(7) . . . . 0.7(8) no
C(6) C(7) O(2) C(18) . . . . 8.0(7) no
C(8) N(2) C(12) C(11) . . . . 4.1(7) no
C(8) C(1) C(13) C(14) . . . . -147.5(5) no
C(8) C(9) C(10) C(11) . . . . 1.2(8) no
C(9) C(8) N(2) C(12) . . . . -5.8(6) no
C(9) C(8) C(1) C(13) . . . . 152.2(4) no
C(9) C(10) C(11) C(12) . . . . -2.9(8) no
C(11) C(12) O(3) C(19) . . . . 23.5(7) no
C(13) N(3) C(17) C(16) . . . . -3.9(7) no
C(13) C(14) C(15) C(16) . . . . -1.5(9) no
C(14) C(13) N(3) C(17) . . . . 4.3(7) no
C(14) C(15) C(16) C(17) . . . . 2.0(9) no
C(16) C(17) O(4) C(20) . . . . -18.4(7) no
C(21) C(23) N(4) C(27) . . . . 173.2(4) no
C(21) C(23) C(24) C(25) . . . . -173.8(5) no
C(21) C(28) N(5) C(32) . . . . -175.3(4) no
C(21) C(28) C(29) C(30) . . . . 171.2(4) no
C(21) C(33) N(6) C(37) . . . . 178.4(4) no
C(21) C(33) C(34) C(35) . . . . -175.9(5) no
C(22) O(5) C(21) C(23) . . . . 22.7(6) no
C(22) O(5) C(21) C(28) . . . . -104.7(5) no
C(22) O(5) C(21) C(33) . . . . 146.5(4) no
C(23) N(4) C(27) C(26) . . . . 0.2(7) no
C(23) C(21) C(28) C(29) . . . . 26.0(6) no
C(23) C(21) C(33) C(34) . . . . -33.5(6) no
C(23) C(24) C(25) C(26) . . . . 2.2(8) no
C(24) C(23) N(4) C(27) . . . . 2.1(7) no
C(24) C(23) C(21) C(28) . . . . -152.8(4) no
C(24) C(23) C(21) C(33) . . . . -33.1(6) no
C(24) C(25) C(26) C(27) . . . . 0.0(8) no
C(26) C(27) O(6) C(38) . . . . -177.0(5) no
C(28) N(5) C(32) C(31) . . . . 5.3(7) no
C(28) C(21) C(33) C(34) . . . . 93.5(5) no
C(28) C(29) C(30) C(31) . . . . 1.2(8) no
C(29) C(28) N(5) C(32) . . . . -4.1(7) no
C(29) C(28) C(21) C(33) . . . . -100.1(5) no
C(29) C(30) C(31) C(32) . . . . -0.1(8) no
C(31) C(32) O(7) C(39) . . . . 9.1(7) no
C(33) N(6) C(37) C(36) . . . . -3.4(7) no
C(33) C(34) C(35) C(36) . . . . -0.4(8) no
C(34) C(33) N(6) C(37) . . . . 4.8(7) no
C(34) C(35) C(36) C(37) . . . . 1.7(8) no
C(36) C(37) O(8) C(40) . . . . -13.0(7) no
